data_1508623
loop_
_publ_author_name
'Zhou, Wei'
'Xie, Chen'
'Han, Jianlin'
'Pan, Yi'

_publ_section_title
;
 Catalyst-free intramolecular oxidative cyclization of N-allylbenzamides:
 a new route to 2,5-substituted oxazoles.
;
_journal_issue 18
_journal_name_full 'Organic letters'
_journal_page_first 4766
_journal_page_last 4769
_journal_paper_doi 10.1021/ol302031z
_journal_volume 14
_journal_year 2012
_chemical_formula_moiety 'C10 H7 Br Cl N O'
_chemical_formula_sum 'C10 H7 Br Cl N O'
_chemical_formula_weight 272.53
_chemical_name_systematic
; 
 ? 
;
_space_group_IT_number 2
_symmetry_cell_setting triclinic
_symmetry_space_group_name_Hall '-P 1'
_symmetry_space_group_name_H-M 'P -1'
_atom_sites_solution_hydrogens geom
_atom_sites_solution_primary direct
_atom_sites_solution_secondary difmap
_audit_creation_method SHELXL-97
_cell_angle_alpha 91.074(3)
_cell_angle_beta 99.011(2)
_cell_angle_gamma 102.439(3)
_cell_formula_units_Z 2
_cell_length_a 5.7402(11)
_cell_length_b 7.5688(13)
_cell_length_c 12.262(2)
_cell_measurement_reflns_used 1792
_cell_measurement_temperature 291(2)
_cell_measurement_theta_max 28.00
_cell_measurement_theta_min 3.31
_cell_volume 513.05(16)
_computing_cell_refinement SMART
_computing_data_collection 'SMART (Bruker, 2000)'
_computing_data_reduction 'SAINT (Bruker, 2000)'
_computing_molecular_graphics SHELXTL
_computing_publication_material SHELXTL
_computing_structure_refinement SHELXTL
_computing_structure_solution 'SHELXTL (Bruker, 2000)'
_diffrn_ambient_temperature 291(2)
_diffrn_measured_fraction_theta_full 0.993
_diffrn_measured_fraction_theta_max 0.993
_diffrn_measurement_device_type 'Bruker Smart Apex CCD'
_diffrn_measurement_method 'phi and omega scans'
_diffrn_radiation_monochromator graphite
_diffrn_radiation_source 'sealed tube'
_diffrn_radiation_type MoK\a
_diffrn_radiation_wavelength 0.71073
_diffrn_reflns_av_R_equivalents 0.0796
_diffrn_reflns_av_sigmaI/netI 0.0608
_diffrn_reflns_limit_h_max 7
_diffrn_reflns_limit_h_min -7
_diffrn_reflns_limit_k_max 9
_diffrn_reflns_limit_k_min -8
_diffrn_reflns_limit_l_max 13
_diffrn_reflns_limit_l_min -15
_diffrn_reflns_number 3218
_diffrn_reflns_theta_full 26.37
_diffrn_reflns_theta_max 26.37
_diffrn_reflns_theta_min 3.15
_exptl_absorpt_coefficient_mu 4.229
_exptl_absorpt_correction_T_max 0.605
_exptl_absorpt_correction_T_min 0.494
_exptl_absorpt_correction_type multi-scan
_exptl_absorpt_process_details 'SADABS; Bruker, 2000'
_exptl_crystal_density_diffrn 1.764
_exptl_crystal_density_method 'not measured'
_exptl_crystal_F_000 268
_exptl_crystal_size_max 0.20
_exptl_crystal_size_mid 0.14
_exptl_crystal_size_min 0.12
_refine_diff_density_max 0.573
_refine_diff_density_min -0.564
_refine_diff_density_rms 0.095
_refine_ls_extinction_coef 0.274(14)
_refine_ls_extinction_expression Fc^*^=kFc[1+0.001xFc^2^\l^3^/sin(2\q)]^-1/4^
_refine_ls_extinction_method SHELXL
_refine_ls_goodness_of_fit_ref 1.038
_refine_ls_hydrogen_treatment constr
_refine_ls_matrix_type full
_refine_ls_number_parameters 128
_refine_ls_number_reflns 2090
_refine_ls_number_restraints 0
_refine_ls_restrained_S_all 1.038
_refine_ls_R_factor_all 0.0493
_refine_ls_R_factor_gt 0.0412
_refine_ls_shift/su_max 0.000
_refine_ls_shift/su_mean 0.000
_refine_ls_structure_factor_coef Fsqd
_refine_ls_weighting_details 'calc w=1/[\s^2^(Fo^2^)+(0.06P)^2^] where P=(Fo^2^+2Fc^2^)/3'
_refine_ls_weighting_scheme calc
_refine_ls_wR_factor_gt 0.1016
_refine_ls_wR_factor_ref 0.1047
_reflns_number_gt 1696
_reflns_number_total 2090
_reflns_threshold_expression >2sigma(I)
_cod_data_source_file ol302031z_si_002.cif
_cod_data_source_block 20120307a_0m
_cod_depositor_comments
;
The following automatic conversions were performed:

'_symmetry_cell_setting' value 'Triclinic' changed to 'triclinic'
according to /home/saulius/struct/CIF-dictionaries/cif_core.dic
dictionary named 'cif_core.dic' version 2.4.2 from 2011-04-26.

Automatic conversion script
Id: cif_fix_values 1891 2012-01-12 08:04:46Z andrius 
;
_cod_original_cell_volume 513.06(16)
_cod_original_sg_symbol_H-M 'P-1   '
_cod_database_code 1508623

loop_
_symmetry_equiv_pos_as_xyz
'x, y, z'
'-x, -y, -z'

loop_
_atom_site_label
_atom_site_type_symbol
_atom_site_fract_x
_atom_site_fract_y
_atom_site_fract_z
_atom_site_U_iso_or_equiv
_atom_site_adp_type
_atom_site_occupancy
_atom_site_symmetry_multiplicity
_atom_site_calc_flag
_atom_site_refinement_flags
Br1 Br 0.02230(6) 0.24221(5) 0.06146(2) 0.0669(2) Uani 1 1 d .
C1 C 0.2547(5) 0.3254(4) 0.5442(2) 0.0462(7) Uani 1 1 d .
H1 H 0.3237 0.3848 0.4874 0.055 Uiso 1 1 calc R
C2 C 0.3956(5) 0.3237(4) 0.6466(3) 0.0525(7) Uani 1 1 d .
H2 H 0.5583 0.3816 0.6591 0.063 Uiso 1 1 calc R
C3 C 0.2914(5) 0.2357(4) 0.7288(2) 0.0478(7) Uani 1 1 d .
C4 C 0.0505(6) 0.1489(4) 0.7129(2) 0.0482(7) Uani 1 1 d .
H4 H -0.0170 0.0899 0.7701 0.058 Uiso 1 1 calc R
C5 C -0.0891(5) 0.1508(4) 0.6105(2) 0.0442(6) Uani 1 1 d .
H5 H -0.2517 0.0923 0.5984 0.053 Uiso 1 1 calc R
C6 C 0.0128(4) 0.2398(3) 0.5255(2) 0.0372(6) Uani 1 1 d .
C7 C -0.1345(5) 0.2419(3) 0.4178(2) 0.0394(6) Uani 1 1 d .
C8 C -0.4094(6) 0.2166(5) 0.2783(3) 0.0549(8) Uani 1 1 d .
H8 H -0.5601 0.1868 0.2334 0.066 Uiso 1 1 calc R
C9 C -0.2057(6) 0.3054(4) 0.2464(2) 0.0489(7) Uani 1 1 d .
C10 C -0.1445(7) 0.3864(5) 0.1445(3) 0.0614(8) Uani 1 1 d .
H10A H -0.0419 0.5063 0.1627 0.074 Uiso 1 1 calc R
H10B H -0.2917 0.4001 0.0979 0.074 Uiso 1 1 calc R
Cl1 Cl 0.47203(18) 0.23084(14) 0.85660(7) 0.0732(3) Uani 1 1 d .
N1 N -0.3629(4) 0.1753(3) 0.3883(2) 0.0501(6) Uani 1 1 d .
O1 O -0.0233(4) 0.3240(3) 0.33584(16) 0.0442(5) Uani 1 1 d .

loop_
_atom_site_aniso_label
_atom_site_aniso_U_11
_atom_site_aniso_U_22
_atom_site_aniso_U_33
_atom_site_aniso_U_23
_atom_site_aniso_U_13
_atom_site_aniso_U_12
Br1 0.0791(3) 0.0927(4) 0.0360(2) 0.01300(16) 0.01119(17) 0.0327(2)
C1 0.0395(15) 0.0575(16) 0.0382(16) 0.0060(12) 0.0112(12) -0.0004(13)
C2 0.0399(15) 0.0634(18) 0.0495(18) -0.0054(14) 0.0043(13) 0.0039(14)
C3 0.0488(16) 0.0540(16) 0.0395(16) -0.0012(12) 0.0021(13) 0.0126(13)
C4 0.0527(17) 0.0555(16) 0.0376(15) 0.0088(12) 0.0135(13) 0.0094(14)
C5 0.0394(14) 0.0497(15) 0.0424(16) 0.0046(12) 0.0118(12) 0.0033(12)
C6 0.0389(13) 0.0405(13) 0.0323(13) 0.0004(10) 0.0095(11) 0.0067(11)
C7 0.0400(15) 0.0428(14) 0.0358(14) 0.0023(11) 0.0110(11) 0.0065(11)
C8 0.0449(16) 0.069(2) 0.0472(18) 0.0023(15) -0.0013(14) 0.0111(15)
C9 0.0545(17) 0.0569(17) 0.0359(15) 0.0029(12) 0.0019(13) 0.0178(14)
C10 0.083(2) 0.0659(19) 0.0394(17) 0.0121(14) 0.0073(16) 0.0264(18)
Cl1 0.0747(6) 0.0958(7) 0.0423(5) 0.0000(4) -0.0102(4) 0.0184(5)
N1 0.0377(12) 0.0606(15) 0.0483(15) 0.0045(11) 0.0059(11) 0.0036(11)
O1 0.0454(10) 0.0523(10) 0.0333(10) 0.0068(8) 0.0079(8) 0.0058(9)

loop_
_atom_type_symbol
_atom_type_description
_atom_type_scat_dispersion_real
_atom_type_scat_dispersion_imag
_atom_type_scat_source
C C 0.0033 0.0016 'International Tables Vol C Tables 4.2.6.8 and 6.1.1.4'
H H 0.0000 0.0000 'International Tables Vol C Tables 4.2.6.8 and 6.1.1.4'
Br Br -0.2901 2.4595 'International Tables Vol C Tables 4.2.6.8 and 6.1.1.4'
Cl Cl 0.1484 0.1585 'International Tables Vol C Tables 4.2.6.8 and 6.1.1.4'
N N 0.0061 0.0033 'International Tables Vol C Tables 4.2.6.8 and 6.1.1.4'
O O 0.0106 0.0060 'International Tables Vol C Tables 4.2.6.8 and 6.1.1.4'

loop_
_geom_angle_atom_site_label_1
_geom_angle_atom_site_label_2
_geom_angle_atom_site_label_3
_geom_angle
C6 C1 C2 120.6(3)
C6 C1 H1 119.7
C2 C1 H1 119.7
C3 C2 C1 118.9(3)
C3 C2 H2 120.6
C1 C2 H2 120.6
C2 C3 C4 121.9(3)
C2 C3 Cl1 118.4(2)
C4 C3 Cl1 119.7(2)
C3 C4 C5 119.0(3)
C3 C4 H4 120.5
C5 C4 H4 120.5
C4 C5 C6 120.1(3)
C4 C5 H5 119.9
C6 C5 H5 119.9
C1 C6 C5 119.4(3)
C1 C6 C7 120.5(2)
C5 C6 C7 120.1(2)
N1 C7 O1 114.1(2)
N1 C7 C6 128.1(2)
O1 C7 C6 117.7(2)
C9 C8 N1 110.0(3)
C9 C8 H8 125.0
N1 C8 H8 125.0
C8 C9 O1 107.5(3)
C8 C9 C10 134.8(3)
O1 C9 C10 117.6(3)
C9 C10 Br1 113.1(2)
C9 C10 H10A 109.0
Br1 C10 H10A 109.0
C9 C10 H10B 109.0
Br1 C10 H10B 109.0
H10A C10 H10B 107.8
C7 N1 C8 104.1(3)
C7 O1 C9 104.2(2)

loop_
_geom_bond_atom_site_label_1
_geom_bond_atom_site_label_2
_geom_bond_distance
Br1 C10 1.964(3)
C1 C6 1.381(4)
C1 C2 1.385(4)
C1 H1 0.9300
C2 C3 1.364(4)
C2 H2 0.9300
C3 C4 1.379(4)
C3 Cl1 1.744(3)
C4 C5 1.382(4)
C4 H4 0.9300
C5 C6 1.389(4)
C5 H5 0.9300
C6 C7 1.455(4)
C7 N1 1.290(4)
C7 O1 1.362(3)
C8 C9 1.337(5)
C8 N1 1.389(4)
C8 H8 0.9300
C9 O1 1.375(3)
C9 C10 1.460(4)
C10 H10A 0.9700
C10 H10B 0.9700

loop_
_geom_torsion_atom_site_label_1
_geom_torsion_atom_site_label_2
_geom_torsion_atom_site_label_3
_geom_torsion_atom_site_label_4
_geom_torsion
C6 C1 C2 C3 0.1(5)
C1 C2 C3 C4 -0.1(5)
C1 C2 C3 Cl1 178.8(2)
C2 C3 C4 C5 0.2(4)
Cl1 C3 C4 C5 -178.7(2)
C3 C4 C5 C6 -0.3(4)
C2 C1 C6 C5 -0.2(4)
C2 C1 C6 C7 -180.0(3)
C4 C5 C6 C1 0.3(4)
C4 C5 C6 C7 -179.9(2)
C1 C6 C7 N1 -177.0(3)
C5 C6 C7 N1 3.2(4)
C1 C6 C7 O1 2.7(4)
C5 C6 C7 O1 -177.1(2)
N1 C8 C9 O1 -0.3(4)
N1 C8 C9 C10 -177.7(3)
C8 C9 C10 Br1 -105.0(4)
O1 C9 C10 Br1 77.7(3)
O1 C7 N1 C8 -0.4(3)
C6 C7 N1 C8 179.4(3)
C9 C8 N1 C7 0.4(3)
N1 C7 O1 C9 0.2(3)
C6 C7 O1 C9 -179.6(2)
C8 C9 O1 C7 0.1(3)
C10 C9 O1 C7 178.0(2)

loop_
_cod_related_entry_id
_cod_related_entry_database
_cod_related_entry_code
1 ChemSpider 30652024
